data_7053127
loop_
_publ_author_name
'He, Guomei'
'Fan, Ting'
'Chen, Jiangxi'
'Sung, Herman Ho-Yung'
'Williams, Ian Duncan'
'Lin, Zhenyang'
'Jia, Guochen'

_publ_section_title
;
 Effects of substituents on the formation of rhenium carbyne and \h2-vinyl
 complexes from the reactions of ReH5(PMe2Ph)3 with terminal alkynes
;
_journal_issue 6
_journal_name_full 'New Journal of Chemistry'
_journal_page_first 1823
_journal_paper_doi 10.1039/c3nj00062a
_journal_volume 37
_journal_year 2013
_chemical_formula_moiety 'C33 H39 Cl2 F3 P3 Re, 0.25(C H3 O H)'
_chemical_formula_sum 'C33.25 H40 Cl2 F3 O0.25 P3 Re'
_chemical_formula_weight 850.66
_chemical_name_systematic
;
?
;
_space_group_IT_number 2
_space_group_name_Hall '-P 1'
_symmetry_cell_setting triclinic
_symmetry_space_group_name_Hall '-P 1'
_symmetry_space_group_name_H-M 'P -1'
_atom_sites_solution_hydrogens geom
_atom_sites_solution_primary direct
_atom_sites_solution_secondary difmap
_audit_creation_date 2012-05-29
_audit_creation_method
;
Olex2 1.2-beta
(compiled May 9 2012 12:37:22, GUI svn.r4230)
;
_cell_angle_alpha 90.643(3)
_cell_angle_beta 98.261(2)
_cell_angle_gamma 108.650(3)
_cell_formula_units_Z 2
_cell_length_a 10.7952(3)
_cell_length_b 12.6871(4)
_cell_length_c 13.8264(4)
_cell_measurement_reflns_used 9626
_cell_measurement_temperature 173.00(14)
_cell_measurement_theta_max 71.4416
_cell_measurement_theta_min 4.7141
_cell_volume 1772.30(10)
_computing_cell_refinement
;
CrysAlisPro, Agilent Technologies,
Version 1.171.35.19 (release 27-10-2011 CrysAlis171 .NET)
(compiled Oct 27 2011,15:02:11)
;
_computing_data_collection
;
CrysAlisPro, Agilent Technologies,
Version 1.171.35.19 (release 27-10-2011 CrysAlis171 .NET)
(compiled Oct 27 2011,15:02:11)
;
_computing_data_reduction
;
CrysAlisPro, Agilent Technologies,
Version 1.171.35.19 (release 27-10-2011 CrysAlis171 .NET)
(compiled Oct 27 2011,15:02:11)
;
_computing_molecular_graphics
;
O. V. Dolomanov, L. J. Bourhis, R. J. Gildea, J. A. K. Howard and H. Puschmann,
OLEX2: a complete structure solution, refinement and analysis program.
J. Appl. Cryst. (2009). 42, 339-341.
;
_computing_publication_material
;
O. V. Dolomanov, L. J. Bourhis, R. J. Gildea, J. A. K. Howard and H. Puschmann,
OLEX2: a complete structure solution, refinement and analysis program.
J. Appl. Cryst. (2009). 42, 339-341.
;
_computing_structure_refinement
;
XL, G.M. Sheldrick, Acta Cryst.
(2008). A64, 112-122
;
_computing_structure_solution
;
XS, G.M. Sheldrick, Acta Cryst.
(2008). A64, 112-122
;
_diffrn_ambient_temperature 173.00(14)
_diffrn_detector_area_resol_mean 15.9578
_diffrn_measured_fraction_theta_full 0.976
_diffrn_measured_fraction_theta_max 0.976
_diffrn_measurement_details
;
1 omega 38.00 65.00 1.0000 17.0000
omega____ theta____ kappa____ phi______ frames
- 110.0000 -38.0000 -120.0000 27
2 omega -24.00 40.00 1.0000 3.0000
omega____ theta____ kappa____ phi______ frames
- 0.0000 -99.0000 0.0000 64
3 omega -75.00 14.00 1.0000 5.0000
omega____ theta____ kappa____ phi______ frames
- -55.0000 57.0000 -30.0000 89
4 omega 46.00 120.00 1.0000 5.0000
omega____ theta____ kappa____ phi______ frames
- 55.0000 57.0000 60.0000 74
5 omega 4.00 71.00 1.0000 5.0000
omega____ theta____ kappa____ phi______ frames
- 55.0000 -38.0000 60.0000 67
6 omega -141.00 -65.00 1.0000 17.0000
omega____ theta____ kappa____ phi______ frames
- -64.0000 178.0000 -60.0000 76
7 omega -131.00 -34.00 1.0000 17.0000
omega____ theta____ kappa____ phi______ frames
- -64.0000 -77.0000 -150.0000 97
8 omega 40.00 65.00 1.0000 17.0000
omega____ theta____ kappa____ phi______ frames
- 110.0000 -25.0000 -30.0000 25
9 omega 123.00 149.00 1.0000 17.0000
omega____ theta____ kappa____ phi______ frames
- 110.0000 -93.0000 26.0000 26
10 omega 41.00 68.00 1.0000 17.0000
omega____ theta____ kappa____ phi______ frames
- 110.0000 -38.0000 -150.0000 27
11 omega 40.00 66.00 1.0000 17.0000
omega____ theta____ kappa____ phi______ frames
- 110.0000 -38.0000 30.0000 26
12 omega 40.00 67.00 1.0000 17.0000
omega____ theta____ kappa____ phi______ frames
- 110.0000 -25.0000 -60.0000 27
13 omega 38.00 71.00 1.0000 17.0000
omega____ theta____ kappa____ phi______ frames
- 110.0000 -38.0000 60.0000 33
14 omega 38.00 69.00 1.0000 17.0000
omega____ theta____ kappa____ phi______ frames
- 110.0000 -38.0000 -180.0000 31
15 omega 37.00 63.00 1.0000 17.0000
omega____ theta____ kappa____ phi______ frames
- 110.0000 -25.0000 90.0000 26
16 omega 44.00 69.00 1.0000 17.0000
omega____ theta____ kappa____ phi______ frames
- 110.0000 -38.0000 0.0000 25
17 omega 45.00 82.00 1.0000 17.0000
omega____ theta____ kappa____ phi______ frames
- 110.0000 -50.0000 -90.0000 37
18 omega 42.00 71.00 1.0000 17.0000
omega____ theta____ kappa____ phi______ frames
- 110.0000 -38.0000 120.0000 29
19 omega 47.00 176.00 1.0000 17.0000
omega____ theta____ kappa____ phi______ frames
- 110.0000 0.0000 -60.0000 129
20 omega 40.00 102.00 1.0000 17.0000
omega____ theta____ kappa____ phi______ frames
- 110.0000 -93.0000 26.0000 62
21 omega 95.00 177.00 1.0000 17.0000
omega____ theta____ kappa____ phi______ frames
- 110.0000 64.0000 -30.0000 82
22 omega 50.00 148.00 1.0000 17.0000
omega____ theta____ kappa____ phi______ frames
- 110.0000 -92.0000 90.0000 98
23 omega 53.00 130.00 1.0000 17.0000
omega____ theta____ kappa____ phi______ frames
- 110.0000 -93.0000 -112.0000 77
;
_diffrn_measurement_device 'kappa diffractometer'
_diffrn_measurement_device_type 'Xcalibur, Sapphire3, Gemini ultra'
_diffrn_measurement_method '\w scans'
_diffrn_orient_matrix_UB_11 0.0184868000
_diffrn_orient_matrix_UB_12 0.1133234000
_diffrn_orient_matrix_UB_13 -0.0453797000
_diffrn_orient_matrix_UB_21 -0.0403129000
_diffrn_orient_matrix_UB_22 -0.0589572000
_diffrn_orient_matrix_UB_23 -0.1031739000
_diffrn_orient_matrix_UB_31 -0.1458773000
_diffrn_orient_matrix_UB_32 -0.0129310000
_diffrn_orient_matrix_UB_33 0.0044350000
_diffrn_radiation_monochromator mirror
_diffrn_radiation_probe x-ray
_diffrn_radiation_type CuK\a
_diffrn_radiation_wavelength 1.5418
_diffrn_reflns_av_R_equivalents 0.0300
_diffrn_reflns_av_unetI/netI 0.0280
_diffrn_reflns_limit_h_max 9
_diffrn_reflns_limit_h_min -12
_diffrn_reflns_limit_k_max 14
_diffrn_reflns_limit_k_min -15
_diffrn_reflns_limit_l_max 16
_diffrn_reflns_limit_l_min -16
_diffrn_reflns_number 10283
_diffrn_reflns_theta_full 66.50
_diffrn_reflns_theta_max 66.98
_diffrn_reflns_theta_min 5.46
_diffrn_source 'sealed X-ray tube'
_diffrn_source_current 35
_diffrn_source_power 1.75
_diffrn_source_target Cu
_diffrn_source_voltage 50
_exptl_absorpt_coefficient_mu 9.694
_exptl_absorpt_correction_T_max 1.00000
_exptl_absorpt_correction_T_min 0.91465
_exptl_absorpt_correction_type multi-scan
_exptl_absorpt_process_details
;
CrysAlisPro, Agilent Technologies,
Version 1.171.35.19 (release 27-10-2011 CrysAlis171 .NET)
(compiled Oct 27 2011,15:02:11)
Empirical absorption correction using spherical harmonics,
implemented in SCALE3 ABSPACK scaling algorithm.
;
_exptl_crystal_colour yellow
_exptl_crystal_density_diffrn 1.594
_exptl_crystal_density_method 'not measured'
_exptl_crystal_description block
_exptl_crystal_F_000 845
_exptl_crystal_size_max 0.18
_exptl_crystal_size_mid 0.16
_exptl_crystal_size_min 0.15
_refine_diff_density_max 0.631
_refine_diff_density_min -0.788
_refine_diff_density_rms 0.085
_refine_ls_extinction_method none
_refine_ls_goodness_of_fit_ref 1.013
_refine_ls_hydrogen_treatment constr
_refine_ls_matrix_type full
_refine_ls_number_parameters 393
_refine_ls_number_reflns 6168
_refine_ls_number_restraints 0
_refine_ls_restrained_S_all 1.013
_refine_ls_R_factor_all 0.0212
_refine_ls_R_factor_gt 0.0208
_refine_ls_shift/su_max 0.002
_refine_ls_shift/su_mean 0.000
_refine_ls_structure_factor_coef Fsqd
_refine_ls_weighting_details 'calc w=1/[\s^2^(Fo^2^)+(0.0460P)^2^+0.0000P] where P=(Fo^2^+2Fc^2^)/3'
_refine_ls_weighting_scheme calc
_refine_ls_wR_factor_gt 0.0581
_refine_ls_wR_factor_ref 0.0584
_reflns_number_gt 6070
_reflns_number_total 6168
_reflns_threshold_expression >2sigma(I)
_cod_data_source_file c3nj00062a.txt
_cod_data_source_block chen134cult_cpd10
_cod_depositor_comments
;
The following automatic conversions were performed:

'_symmetry_cell_setting' value 'Triclinic' changed to 'triclinic'
according to /home/saulius/struct/CIF-dictionaries/cif_core.dic
dictionary named 'cif_core.dic' version 2.4.2 from 2011-04-26.

Automatic conversion script
Id: cif_fix_values 1891 2012-01-12 08:04:46Z andrius 
;
_cod_original_cell_volume 1772.30(9)
_cod_original_sg_symbol_H-M P-1
_cod_database_code 7053127
_reflns_odcompleteness_completeness 98.49
_reflns_odcompleteness_iscentric 1
_reflns_odcompleteness_theta 68.13

loop_
_space_group_symop_id
_space_group_symop_operation_xyz
1 'x, y, z'
2 '-x, -y, -z'

loop_
_atom_site_label
_atom_site_type_symbol
_atom_site_fract_x
_atom_site_fract_y
_atom_site_fract_z
_atom_site_U_iso_or_equiv
_atom_site_adp_type
_atom_site_occupancy
_atom_site_symmetry_multiplicity
_atom_site_calc_flag
_atom_site_refinement_flags
Re1 Re 0.472119(7) 0.232703(6) 0.251153(6) 0.01772(5) Uani 1 1 d .
Cl1 Cl 0.56851(6) 0.07199(5) 0.25926(4) 0.02981(12) Uani 1 1 d .
Cl2 Cl 0.70472(5) 0.35605(5) 0.27845(4) 0.03035(12) Uani 1 1 d .
P1 P 0.27555(5) 0.07541(4) 0.22703(4) 0.02034(11) Uani 1 1 d .
P2 P 0.49680(6) 0.24877(5) 0.07884(4) 0.02142(12) Uani 1 1 d .
P3 P 0.50351(6) 0.25064(5) 0.42987(4) 0.02443(13) Uani 1 1 d .
F1 F 0.0726(2) 0.4715(2) 0.2667(3) 0.0873(9) Uani 1 1 d .
F2 F 0.0792(3) 0.4766(2) 0.1154(3) 0.0986(11) Uani 1 1 d .
F3 F 0.0695(3) 0.6191(2) 0.1946(3) 0.1079(13) Uani 1 1 d .
C1 C 0.3772(2) 0.32240(18) 0.24227(16) 0.0210(4) Uani 1 1 d .
C2 C 0.2838(2) 0.38583(18) 0.23403(18) 0.0250(4) Uani 1 1 d .
H2A H 0.2331 0.3695 0.2894 0.030 Uiso 1 1 calc R
H2B H 0.2200 0.3596 0.1728 0.030 Uiso 1 1 calc R
C3 C 0.3486(2) 0.51199(18) 0.23367(16) 0.0235(4) Uani 1 1 d .
C4 C 0.2725(3) 0.5842(2) 0.2191(2) 0.0349(6) Uani 1 1 d .
C5 C 0.3345(3) 0.6985(2) 0.2219(2) 0.0423(7) Uani 1 1 d .
H5 H 0.2825 0.7465 0.2128 0.051 Uiso 1 1 calc R
C6 C 0.4702(3) 0.7433(2) 0.2377(2) 0.0396(7) Uani 1 1 d .
H6 H 0.5115 0.8218 0.2394 0.048 Uiso 1 1 calc R
C7 C 0.5465(3) 0.6739(2) 0.25108(19) 0.0349(5) Uani 1 1 d .
H7 H 0.6404 0.7044 0.2616 0.042 Uiso 1 1 calc R
C8 C 0.4849(2) 0.55874(19) 0.24906(17) 0.0267(5) Uani 1 1 d .
H8 H 0.5379 0.5115 0.2585 0.032 Uiso 1 1 calc R
C9 C 0.1248(4) 0.5384(3) 0.2000(4) 0.0631(11) Uani 1 1 d .
C11 C 0.1233(2) 0.11006(18) 0.21360(17) 0.0235(4) Uani 1 1 d .
C12 C 0.0668(2) 0.1339(2) 0.12247(18) 0.0287(5) Uani 1 1 d .
H12 H 0.1016 0.1228 0.0653 0.034 Uiso 1 1 calc R
C13 C -0.0398(3) 0.1738(2) 0.1148(2) 0.0372(6) Uani 1 1 d .
H13 H -0.0779 0.1893 0.0526 0.045 Uiso 1 1 calc R
C14 C -0.0908(3) 0.1911(2) 0.1983(2) 0.0405(6) Uani 1 1 d .
H14 H -0.1625 0.2199 0.1933 0.049 Uiso 1 1 calc R
C15 C -0.0369(3) 0.1663(2) 0.2885(2) 0.0384(6) Uani 1 1 d .
H15 H -0.0724 0.1771 0.3453 0.046 Uiso 1 1 calc R
C16 C 0.0686(2) 0.1256(2) 0.29648(19) 0.0312(5) Uani 1 1 d .
H16 H 0.1043 0.1081 0.3587 0.037 Uiso 1 1 calc R
C17 C 0.2490(2) -0.02109(19) 0.12156(17) 0.0280(5) Uani 1 1 d .
H17A H 0.2423 0.0179 0.0612 0.042 Uiso 1 1 calc R
H17B H 0.1669 -0.0832 0.1218 0.042 Uiso 1 1 calc R
H17C H 0.3235 -0.0499 0.1249 0.042 Uiso 1 1 calc R
C18 C 0.2546(3) -0.02540(19) 0.32193(18) 0.0304(5) Uani 1 1 d .
H18A H 0.3302 -0.0532 0.3311 0.046 Uiso 1 1 calc R
H18B H 0.1729 -0.0878 0.3020 0.046 Uiso 1 1 calc R
H18C H 0.2496 0.0108 0.3836 0.046 Uiso 1 1 calc R
C21 C 0.3504(2) 0.23363(19) -0.01154(17) 0.0242(4) Uani 1 1 d .
C22 C 0.2931(2) 0.1425(2) -0.07953(17) 0.0291(5) Uani 1 1 d .
H22 H 0.3314 0.0849 -0.0810 0.035 Uiso 1 1 calc R
C23 C 0.1796(3) 0.1362(2) -0.14523(19) 0.0385(6) Uani 1 1 d .
H23 H 0.1396 0.0732 -0.1901 0.046 Uiso 1 1 calc R
C24 C 0.1249(3) 0.2209(3) -0.1455(2) 0.0436(7) Uani 1 1 d .
H24 H 0.0485 0.2165 -0.1911 0.052 Uiso 1 1 calc R
C25 C 0.1816(3) 0.3124(3) -0.0791(2) 0.0411(6) Uani 1 1 d .
H25 H 0.1442 0.3708 -0.0792 0.049 Uiso 1 1 calc R
C26 C 0.2929(3) 0.3183(2) -0.01284(19) 0.0306(5) Uani 1 1 d .
H26 H 0.3311 0.3810 0.0327 0.037 Uiso 1 1 calc R
C27 C 0.5740(3) 0.1573(3) 0.0288(2) 0.0373(6) Uani 1 1 d .
H27A H 0.6645 0.1738 0.0635 0.056 Uiso 1 1 calc R
H27B H 0.5764 0.1690 -0.0410 0.056 Uiso 1 1 calc R
H27C H 0.5230 0.0796 0.0367 0.056 Uiso 1 1 calc R
C28 C 0.6027(3) 0.3856(2) 0.0512(2) 0.0372(6) Uani 1 1 d .
H28A H 0.5710 0.4435 0.0757 0.056 Uiso 1 1 calc R
H28B H 0.6002 0.3889 -0.0198 0.056 Uiso 1 1 calc R
H28C H 0.6938 0.3977 0.0828 0.056 Uiso 1 1 calc R
C31 C 0.3613(3) 0.2155(2) 0.49423(18) 0.0327(5) Uani 1 1 d .
C32 C 0.3278(4) 0.1204(3) 0.5477(2) 0.0517(8) Uani 1 1 d .
H32 H 0.3825 0.0745 0.5528 0.062 Uiso 1 1 calc R
C33 C 0.2177(5) 0.0918(4) 0.5927(3) 0.0741(14) Uani 1 1 d .
H33 H 0.1969 0.0272 0.6294 0.089 Uiso 1 1 calc R
C34 C 0.1381(4) 0.1571(5) 0.5846(3) 0.0826(17) Uani 1 1 d .
H34 H 0.0593 0.1353 0.6130 0.099 Uiso 1 1 calc R
C35 C 0.1707(4) 0.2556(4) 0.5351(3) 0.0689(12) Uani 1 1 d .
H35 H 0.1171 0.3023 0.5326 0.083 Uiso 1 1 calc R
C36 C 0.2833(3) 0.2841(3) 0.4893(2) 0.0445(7) Uani 1 1 d .
H36 H 0.3064 0.3503 0.4549 0.053 Uiso 1 1 calc R
C37 C 0.6108(4) 0.1790(3) 0.4921(2) 0.0520(8) Uani 1 1 d .
H37A H 0.5702 0.0985 0.4777 0.078 Uiso 1 1 calc R
H37B H 0.6234 0.1958 0.5629 0.078 Uiso 1 1 calc R
H37C H 0.6968 0.2043 0.4693 0.078 Uiso 1 1 calc R
C38 C 0.5881(3) 0.3941(2) 0.4781(2) 0.0380(6) Uani 1 1 d .
H38A H 0.6775 0.4196 0.4610 0.057 Uiso 1 1 calc R
H38B H 0.5936 0.3979 0.5495 0.057 Uiso 1 1 calc R
H38C H 0.5386 0.4420 0.4498 0.057 Uiso 1 1 calc R
O1S O -0.0709(10) 0.3691(8) 0.4668(7) 0.053(2) Uiso 0.25 1 d P
C1S C -0.008(2) 0.4778(13) 0.5055(15) 0.062(4) Uiso 0.25 1 d P

loop_
_atom_site_aniso_label
_atom_site_aniso_U_11
_atom_site_aniso_U_22
_atom_site_aniso_U_33
_atom_site_aniso_U_23
_atom_site_aniso_U_13
_atom_site_aniso_U_12
Re1 0.01884(7) 0.01466(7) 0.01998(7) 0.00197(4) 0.00278(4) 0.00597(5)
Cl1 0.0332(3) 0.0249(3) 0.0367(3) 0.0045(2) 0.0058(2) 0.0166(2)
Cl2 0.0211(3) 0.0319(3) 0.0338(3) -0.0005(2) 0.0020(2) 0.0037(2)
P1 0.0231(3) 0.0159(2) 0.0210(2) 0.00219(19) 0.0049(2) 0.0043(2)
P2 0.0216(3) 0.0206(3) 0.0215(3) 0.0024(2) 0.0046(2) 0.0054(2)
P3 0.0318(3) 0.0215(3) 0.0208(3) 0.0011(2) 0.0013(2) 0.0111(2)
F1 0.0443(11) 0.0721(15) 0.161(3) 0.0244(17) 0.0403(15) 0.0291(11)
F2 0.0666(15) 0.0832(18) 0.130(3) -0.0202(17) -0.0516(17) 0.0321(14)
F3 0.0615(14) 0.0636(15) 0.210(4) 0.0058(19) -0.0110(19) 0.0494(13)
C1 0.0210(10) 0.0165(10) 0.0226(10) -0.0003(8) 0.0039(8) 0.0020(8)
C2 0.0237(11) 0.0196(11) 0.0330(12) 0.0042(9) 0.0050(9) 0.0086(9)
C3 0.0318(12) 0.0208(11) 0.0186(10) 0.0011(8) 0.0023(8) 0.0102(9)
C4 0.0416(14) 0.0303(13) 0.0378(14) 0.0039(10) 0.0001(11) 0.0210(11)
C5 0.0631(19) 0.0299(14) 0.0409(14) 0.0023(11) 0.0023(13) 0.0274(13)
C6 0.065(2) 0.0170(11) 0.0346(13) 0.0034(10) 0.0099(13) 0.0091(13)
C7 0.0403(14) 0.0264(12) 0.0324(12) 0.0028(10) 0.0087(10) 0.0018(10)
C8 0.0326(12) 0.0214(11) 0.0262(11) 0.0023(9) 0.0045(9) 0.0089(9)
C9 0.0467(18) 0.0463(19) 0.102(3) 0.003(2) -0.0061(19) 0.0311(16)
C11 0.0203(10) 0.0193(10) 0.0283(11) 0.0003(8) 0.0061(8) 0.0019(8)
C12 0.0253(11) 0.0279(12) 0.0306(12) 0.0005(9) 0.0060(9) 0.0049(9)
C13 0.0274(12) 0.0386(14) 0.0426(14) -0.0018(11) -0.0033(11) 0.0106(10)
C14 0.0233(12) 0.0412(14) 0.0564(17) -0.0073(13) 0.0043(11) 0.0108(10)
C15 0.0279(12) 0.0433(15) 0.0428(15) -0.0081(12) 0.0130(11) 0.0068(11)
C16 0.0290(12) 0.0308(12) 0.0307(12) -0.0013(10) 0.0080(10) 0.0040(9)
C17 0.0341(12) 0.0193(10) 0.0288(11) -0.0020(9) 0.0095(9) 0.0043(9)
C18 0.0394(13) 0.0205(11) 0.0272(11) 0.0058(9) 0.0061(10) 0.0033(9)
C21 0.0240(10) 0.0221(11) 0.0237(10) 0.0058(8) 0.0054(8) 0.0031(8)
C22 0.0342(12) 0.0271(11) 0.0226(11) 0.0049(9) 0.0066(9) 0.0042(9)
C23 0.0373(14) 0.0386(14) 0.0265(12) 0.0029(10) 0.0017(10) -0.0044(11)
C24 0.0324(13) 0.0529(17) 0.0387(14) 0.0161(13) -0.0029(11) 0.0078(12)
C25 0.0367(14) 0.0441(15) 0.0457(15) 0.0162(13) 0.0047(12) 0.0180(12)
C26 0.0324(12) 0.0282(12) 0.0314(12) 0.0060(10) 0.0035(10) 0.0107(10)
C27 0.0398(14) 0.0497(16) 0.0325(13) 0.0009(11) 0.0087(11) 0.0272(12)
C28 0.0348(13) 0.0339(13) 0.0319(12) 0.0088(10) 0.0051(10) -0.0044(10)
C31 0.0392(13) 0.0311(13) 0.0228(11) -0.0028(9) 0.0078(10) 0.0035(10)
C32 0.079(2) 0.0356(15) 0.0289(13) -0.0016(11) 0.0180(14) -0.0016(14)
C33 0.088(3) 0.061(2) 0.049(2) -0.0071(17) 0.039(2) -0.022(2)
C34 0.053(2) 0.121(4) 0.0414(19) -0.023(2) 0.0231(17) -0.023(2)
C35 0.0482(19) 0.113(4) 0.0453(18) -0.023(2) 0.0083(16) 0.027(2)
C36 0.0412(15) 0.0585(18) 0.0332(13) -0.0074(13) 0.0063(12) 0.0157(13)
C37 0.072(2) 0.065(2) 0.0325(14) 0.0020(14) -0.0051(14) 0.0472(18)
C38 0.0409(14) 0.0303(13) 0.0354(13) -0.0096(10) 0.0077(11) 0.0011(10)

loop_
_atom_type_symbol
_atom_type_description
_atom_type_scat_dispersion_real
_atom_type_scat_dispersion_imag
_atom_type_scat_source
C C 0.0181 0.0091 'International Tables Vol C Tables 4.2.6.8 and 6.1.1.4'
H H 0.0000 0.0000 'International Tables Vol C Tables 4.2.6.8 and 6.1.1.4'
Cl Cl 0.3639 0.7018 'International Tables Vol C Tables 4.2.6.8 and 6.1.1.4'
F F 0.0727 0.0534 'International Tables Vol C Tables 4.2.6.8 and 6.1.1.4'
O O 0.0492 0.0322 'International Tables Vol C Tables 4.2.6.8 and 6.1.1.4'
P P 0.2955 0.4335 'International Tables Vol C Tables 4.2.6.8 and 6.1.1.4'
Re Re -5.2083 5.8923 'International Tables Vol C Tables 4.2.6.8 and 6.1.1.4'

loop_
_geom_angle_atom_site_label_1
_geom_angle_atom_site_label_2
_geom_angle_atom_site_label_3
_geom_angle
_geom_angle_site_symmetry_1
_geom_angle_site_symmetry_3
Cl2 Re1 Cl1 85.56(2) . .
P1 Re1 Cl1 78.835(19) . .
P1 Re1 Cl2 164.39(2) . .
P1 Re1 P2 96.283(19) . .
P1 Re1 P3 97.91(2) . .
P2 Re1 Cl1 90.023(19) . .
P2 Re1 Cl2 83.536(19) . .
P2 Re1 P3 165.55(2) . .
P3 Re1 Cl1 90.071(19) . .
P3 Re1 Cl2 82.06(2) . .
C1 Re1 Cl1 169.15(7) . .
C1 Re1 Cl2 105.30(7) . .
C1 Re1 P1 90.31(7) . .
C1 Re1 P2 91.26(7) . .
C1 Re1 P3 91.36(7) . .
C11 P1 Re1 114.34(7) . .
C11 P1 C17 103.03(11) . .
C11 P1 C18 103.57(11) . .
C17 P1 Re1 117.86(8) . .
C17 P1 C18 98.36(11) . .
C18 P1 Re1 117.27(8) . .
C21 P2 Re1 118.77(8) . .
C21 P2 C28 99.90(11) . .
C27 P2 Re1 116.33(9) . .
C27 P2 C21 103.81(12) . .
C27 P2 C28 101.60(15) . .
C28 P2 Re1 113.85(9) . .
C31 P3 Re1 120.39(8) . .
C31 P3 C37 104.58(16) . .
C31 P3 C38 100.08(12) . .
C37 P3 Re1 115.24(11) . .
C37 P3 C38 101.56(16) . .
C38 P3 Re1 112.41(9) . .
C2 C1 Re1 173.25(17) . .
C1 C2 C3 114.48(19) . .
C4 C3 C2 121.6(2) . .
C8 C3 C2 120.3(2) . .
C8 C3 C4 118.0(2) . .
C3 C4 C9 120.5(2) . .
C5 C4 C3 120.1(3) . .
C5 C4 C9 119.4(3) . .
C6 C5 C4 120.9(3) . .
C5 C6 C7 119.8(2) . .
C6 C7 C8 119.6(3) . .
C3 C8 C7 121.4(2) . .
F1 C9 F2 104.5(3) . .
F1 C9 F3 107.0(4) . .
F1 C9 C4 114.1(3) . .
F2 C9 C4 112.3(4) . .
F3 C9 F2 106.3(3) . .
F3 C9 C4 112.1(3) . .
C12 C11 P1 120.94(18) . .
C12 C11 C16 118.5(2) . .
C16 C11 P1 120.16(19) . .
C13 C12 C11 120.6(2) . .
C12 C13 C14 120.1(3) . .
C15 C14 C13 119.8(3) . .
C14 C15 C16 120.5(3) . .
C15 C16 C11 120.6(2) . .
C22 C21 P2 123.59(19) . .
C22 C21 C26 118.4(2) . .
C26 C21 P2 118.02(18) . .
C23 C22 C21 120.1(3) . .
C24 C23 C22 120.5(3) . .
C23 C24 C25 120.1(2) . .
C26 C25 C24 119.7(3) . .
C25 C26 C21 121.3(3) . .
C32 C31 P3 121.6(3) . .
C36 C31 P3 119.3(2) . .
C36 C31 C32 119.1(3) . .
C33 C32 C31 121.5(4) . .
C34 C33 C32 119.4(4) . .
C33 C34 C35 121.1(3) . .
C36 C35 C34 119.1(4) . .
C31 C36 C35 119.8(4) . .
C1S O1S C1S 10.7(14) . 2_566
O1S C1S O1S 169.3(14) . 2_566
C1S C1S O1S 27(4) 2_566 2_566
C1S C1S O1S 142(5) 2_566 .

loop_
_geom_bond_atom_site_label_1
_geom_bond_atom_site_label_2
_geom_bond_distance
_geom_bond_site_symmetry_2
Re1 Cl1 2.5655(5) .
Re1 Cl2 2.4694(5) .
Re1 P1 2.3812(5) .
Re1 P2 2.4387(6) .
Re1 P3 2.4434(6) .
Re1 C1 1.753(2) .
P1 C11 1.818(2) .
P1 C17 1.823(2) .
P1 C18 1.829(2) .
P2 C21 1.824(2) .
P2 C27 1.814(3) .
P2 C28 1.827(2) .
P3 C31 1.819(3) .
P3 C37 1.820(3) .
P3 C38 1.824(3) .
F1 C9 1.322(5) .
F2 C9 1.339(5) .
F3 C9 1.338(4) .
C1 C2 1.472(3) .
C2 C3 1.529(3) .
C3 C4 1.411(3) .
C3 C8 1.383(4) .
C4 C5 1.387(4) .
C4 C9 1.494(5) .
C5 C6 1.375(5) .
C6 C7 1.383(4) .
C7 C8 1.397(3) .
C11 C12 1.399(3) .
C11 C16 1.402(3) .
C12 C13 1.389(4) .
C13 C14 1.392(4) .
C14 C15 1.382(4) .
C15 C16 1.384(4) .
C21 C22 1.398(3) .
C21 C26 1.402(4) .
C22 C23 1.396(4) .
C23 C24 1.381(5) .
C24 C25 1.387(5) .
C25 C26 1.383(4) .
C31 C32 1.397(4) .
C31 C36 1.388(4) .
C32 C33 1.369(6) .
C33 C34 1.366(8) .
C34 C35 1.400(8) .
C35 C36 1.398(5) .
O1S C1S 1.86(2) 2_566
O1S C1S 1.39(2) .
C1S O1S 1.86(2) 2_566
C1S C1S 0.56(3) 2_566
